data_7026688
loop_
_publ_author_name
'Nadeem, Muhammad Arif'
'Bhadbhade, Mohan'
'Stride, John Arron'

_publ_section_title
;
 Four new coordination polymers constructed from benzene tricarboxylic
 acid: synthesis, crystal structure, thermal and magnetic properties.
;
_journal_issue 41
_journal_name_full 'Dalton transactions (Cambridge, England : 2003)'
_journal_page_first 9860
_journal_page_last 9865
_journal_paper_doi 10.1039/c0dt00600a
_journal_volume 39
_journal_year 2010
_chemical_formula_sum 'C9 H14 Co1.5 F O12'
_chemical_formula_weight 421.60
_chemical_name_systematic
;
?
;
_space_group_IT_number 5
_symmetry_cell_setting monoclinic
_symmetry_space_group_name_Hall 'C 2y'
_symmetry_space_group_name_H-M 'C 1 2 1'
_atom_sites_solution_hydrogens geom
_atom_sites_solution_primary direct
_atom_sites_solution_secondary difmap
_audit_creation_method SHELXL-97
_cell_angle_alpha 90.00
_cell_angle_beta 111.889(3)
_cell_angle_gamma 90.00
_cell_formula_units_Z 4
_cell_length_a 17.4095(19)
_cell_length_b 12.9460(10)
_cell_length_c 6.5020(5)
_cell_measurement_reflns_used 2123
_cell_measurement_temperature 150(2)
_cell_measurement_theta_max 28.129
_cell_measurement_theta_min 2.502
_cell_volume 1359.8(2)
_computing_cell_refinement
;
APEX2(Bruker, 2007, Bruker AXS Inc.,Madison, USA)
;
_computing_data_collection
;
APEX2(Bruker, 2007, Bruker AXS Inc., Madison, USA)
;
_computing_data_reduction
;
APEX2(Bruker, 2007, Bruker AXS Inc., Madison, USA)
;
_computing_molecular_graphics 'SHELXTL-Plus. Sheldrick, G. M. (2008)'
_computing_structure_refinement 'SHELXL-97. Sheldrick, G. M. (2008)'
_computing_structure_solution 'SHELXS-97. Sheldrick, G. M. (2008)'
_diffrn_ambient_temperature 150(2)
_diffrn_measured_fraction_theta_full 0.997
_diffrn_measured_fraction_theta_max 0.997
_diffrn_measurement_device_type 'Bruker kappa APEXII CCD Area Detector'
_diffrn_measurement_method '\f scans, and \w scans with \k offsets'
_diffrn_radiation_monochromator graphite
_diffrn_radiation_source 'fine-focus sealed tube'
_diffrn_radiation_type MoK\a
_diffrn_radiation_wavelength 0.71073
_diffrn_reflns_av_R_equivalents 0.0596
_diffrn_reflns_av_sigmaI/netI 0.0823
_diffrn_reflns_limit_h_max 18
_diffrn_reflns_limit_h_min -20
_diffrn_reflns_limit_k_max 14
_diffrn_reflns_limit_k_min -15
_diffrn_reflns_limit_l_max 7
_diffrn_reflns_limit_l_min -7
_diffrn_reflns_number 4416
_diffrn_reflns_theta_full 25.00
_diffrn_reflns_theta_max 25.00
_diffrn_reflns_theta_min 2.52
_exptl_absorpt_coefficient_mu 1.932
_exptl_absorpt_correction_T_max 0.9355
_exptl_absorpt_correction_T_min 0.8199
_exptl_absorpt_correction_type multi-scan
_exptl_absorpt_process_details '(SADABS; Sheldrick, 2003)'
_exptl_crystal_colour 'Light pink'
_exptl_crystal_density_diffrn 2.059
_exptl_crystal_density_method 'not measured'
_exptl_crystal_description 'Thin plates'
_exptl_crystal_F_000 854
_exptl_crystal_size_max 0.11
_exptl_crystal_size_mid 0.05
_exptl_crystal_size_min 0.04
_refine_diff_density_max 0.873
_refine_diff_density_min -0.422
_refine_diff_density_rms 0.095
_refine_ls_abs_structure_details 'Flack H D (1983), Acta Cryst. A39, 876-881'
_refine_ls_abs_structure_Flack 0.00
_refine_ls_extinction_method none
_refine_ls_goodness_of_fit_ref 0.781
_refine_ls_hydrogen_treatment constr
_refine_ls_matrix_type full
_refine_ls_number_parameters 236
_refine_ls_number_reflns 2325
_refine_ls_number_restraints 12
_refine_ls_restrained_S_all 0.779
_refine_ls_R_factor_all 0.0420
_refine_ls_R_factor_gt 0.0398
_refine_ls_shift/su_max 0.000
_refine_ls_shift/su_mean 0.000
_refine_ls_structure_factor_coef Fsqd
_refine_ls_weighting_details 'calc w=1/[\s^2^(Fo^2^)+(0.1000P)^2^+0.5000P] where P=(Fo^2^+2Fc^2^)/3'
_refine_ls_weighting_scheme calc
_refine_ls_wR_factor_gt 0.1070
_refine_ls_wR_factor_ref 0.1104
_reflns_number_gt 2210
_reflns_number_total 2325
_reflns_threshold_expression >2sigma(I)
_cod_data_source_file c0dt00600a.txt
_cod_data_source_block arif48c2
_cod_depositor_comments
;
The following automatic conversions were performed:

'_symmetry_cell_setting' value 'Monoclinic' changed to 'monoclinic'
according to /home/saulius/struct/CIF-dictionaries/cif_core.dic
dictionary named 'cif_core.dic' version 2.4.2 from
2011-04-26.

'_exptl_absorpt_correction_type' value 'Multi-scan'
changed to 'multi-scan' according to
/home/saulius/struct/CIF-dictionaries/cif_core.dic dictionary named
'cif_core.dic' version 2.4.2 from 2011-04-26.

Automatic conversion script
Id: cif_fix_values 1891 2012-01-12 08:04:46Z andrius 

The following automatic conversions were performed:

'_refine_ls_hydrogen_treatment' value 'const' was replaced with the
value 'constr' as specified in the replacement file
'src/cod-tools/trunk/data/replacement-values/replacement_values.lst'.

Automatic conversion script
Id: cif_fix_values 5376 2017-05-30 11:51:03Z andrius 
;
_cod_original_sg_symbol_H-M C2
_cod_original_formula_sum 'C9 H14 Co1.50 F O12'
_cod_database_code 7026688

loop_
_symmetry_equiv_pos_as_xyz
'x, y, z'
'-x, y, -z'
'x+1/2, y+1/2, z'
'-x+1/2, y+1/2, -z'

loop_
_atom_site_label
_atom_site_type_symbol
_atom_site_fract_x
_atom_site_fract_y
_atom_site_fract_z
_atom_site_U_iso_or_equiv
_atom_site_adp_type
_atom_site_occupancy
_atom_site_symmetry_multiplicity
_atom_site_calc_flag
_atom_site_refinement_flags
Co1 Co 0.0000 -0.19923(7) 0.0000 0.0149(3) Uani 1 2 d S
O1W O 0.2352(2) 0.5804(3) -0.0295(6) 0.0196(8) Uani 1 1 d D
H1O1 H 0.187(3) 0.577(7) -0.174(6) 0.060 Uiso 1 1 d D
H2O1 H 0.243(5) 0.656(7) -0.039(15) 0.060 Uiso 1 1 d .
O2W O 0.2781(2) 0.4515(3) 0.6052(6) 0.0211(8) Uani 1 1 d .
H2O2 H 0.3195 0.4800 0.7003 0.032 Uiso 1 1 calc R
H1O2 H 0.258(4) 0.398(6) 0.626(10) 0.024(18) Uiso 1 1 d .
O3W O 0.1778(2) 0.6196(3) 0.3415(7) 0.0158(8) Uani 1 1 d .
H1O3 H 0.209(5) 0.661(7) 0.378(14) 0.05(3) Uiso 1 1 d .
O4W O 0.3406(2) 0.4026(3) 0.2487(6) 0.0169(8) Uani 1 1 d D
H1O4 H 0.374(4) 0.412(6) 0.154(9) 0.033(16) Uiso 1 1 d D
H2O4 H 0.293(3) 0.354(5) 0.190(11) 0.05(2) Uiso 1 1 d D
C1A C 0.4268(3) 0.7768(4) 0.4609(8) 0.0122(10) Uani 1 1 d .
C2A C 0.4264(3) 0.8836(4) 0.4598(8) 0.0122(10) Uani 1 1 d .
H2A H 0.3761 0.9201 0.4318 0.015 Uiso 1 1 calc R
C3A C 0.5000 0.9376(6) 0.5000 0.0128(13) Uani 1 2 d SU
C6A C 0.5000 0.7229(5) 0.5000 0.0121(13) Uani 1 2 d S
H6A H 0.5000 0.6495 0.5000 0.015 Uiso 1 2 calc SR
C7A C 0.3491(3) 0.7153(4) 0.4228(7) 0.0111(9) Uani 1 1 d .
C8A C 0.5000 1.0536(6) 0.5000 0.0148(14) Uani 1 2 d SU
O1A O 0.3534(2) 0.6189(3) 0.4024(6) 0.0160(8) Uani 1 1 d .
O2A O 0.2851(2) 0.7621(3) 0.4177(6) 0.0184(8) Uani 1 1 d .
O3A O 0.4314(3) 1.0999(3) 0.4369(7) 0.0253(10) Uani 1 1 d .
Co2 Co 0.25834(4) 0.51368(5) 0.28599(10) 0.0119(2) Uani 1 1 d .
O5 O 0.0572(2) -0.2044(3) 0.3510(6) 0.0222(8) Uani 1 1 d .
O6W O 0.0844(3) -0.2950(4) -0.0380(7) 0.0317(11) Uani 1 1 d D
H1O6 H 0.073(3) -0.326(4) -0.182(10) 0.012(14) Uiso 1 1 d .
H2O6 H 0.098(5) -0.343(5) 0.091(9) 0.060 Uiso 1 1 d D
C1B C 0.0742(3) 0.2690(4) 0.0429(8) 0.0143(11) Uani 1 1 d .
C2B C 0.0731(3) 0.1617(4) 0.0393(8) 0.0111(10) Uani 1 1 d .
H2B H 0.1230 0.1249 0.0639 0.013 Uiso 1 1 calc R
C3B C 0.0000 0.1075(5) 0.0000 0.0136(15) Uani 1 2 d S
C6B C 0.0000 0.3233(6) 0.0000 0.0131(14) Uani 1 2 d S
H6B H 0.0000 0.3967 0.0000 0.016 Uiso 1 2 calc SR
C7B C 0.1554(3) 0.3253(4) 0.0969(7) 0.0125(10) Uani 1 1 d .
C8B C 0.0000 -0.0053(6) 0.0000 0.0145(16) Uani 1 2 d S
O1B O 0.1574(2) 0.4185(3) 0.1476(6) 0.0151(8) Uani 1 1 d .
O2B O 0.2161(2) 0.2742(3) 0.0895(6) 0.0180(8) Uani 1 1 d .
O3B O 0.0656(2) -0.0564(3) 0.0233(6) 0.0166(8) Uani 1 1 d .

loop_
_atom_site_aniso_label
_atom_site_aniso_U_11
_atom_site_aniso_U_22
_atom_site_aniso_U_33
_atom_site_aniso_U_23
_atom_site_aniso_U_13
_atom_site_aniso_U_12
Co1 0.0140(5) 0.0084(5) 0.0222(5) 0.000 0.0064(4) 0.000
O1W 0.021(2) 0.016(2) 0.023(2) 0.0057(15) 0.0094(16) -0.0001(16)
O2W 0.0155(19) 0.015(2) 0.025(2) 0.0064(16) -0.0018(15) -0.0048(18)
O3W 0.0135(19) 0.011(2) 0.022(2) -0.0004(16) 0.0067(16) -0.0009(15)
O4W 0.0136(18) 0.0119(19) 0.0262(19) -0.0024(16) 0.0084(15) 0.0003(15)
C1A 0.011(3) 0.013(3) 0.012(2) 0.0028(18) 0.004(2) 0.0007(18)
C2A 0.012(2) 0.012(3) 0.012(2) 0.000(2) 0.0038(19) 0.005(2)
C3A 0.021(3) 0.007(3) 0.019(3) 0.000 0.017(2) 0.000
C6A 0.021(3) 0.002(3) 0.013(3) 0.000 0.007(3) 0.000
C7A 0.012(2) 0.010(2) 0.010(2) 0.0019(19) 0.0022(18) 0.003(2)
C8A 0.025(3) 0.005(3) 0.021(3) 0.000 0.017(3) 0.000
O1A 0.0126(18) 0.0075(18) 0.025(2) -0.0031(15) 0.0030(16) -0.0035(13)
O2A 0.0133(18) 0.0155(19) 0.029(2) -0.0032(15) 0.0113(16) -0.0013(14)
O3A 0.031(2) 0.012(2) 0.045(3) 0.0076(18) 0.028(2) 0.0058(18)
Co2 0.0100(3) 0.0078(3) 0.0174(3) 0.0000(3) 0.0046(2) -0.0008(3)
O5 0.027(2) 0.0150(19) 0.0205(18) -0.0024(16) 0.0042(16) -0.0044(17)
O6W 0.034(2) 0.035(3) 0.023(2) 0.000(2) 0.0066(19) 0.025(2)
C1B 0.015(3) 0.016(3) 0.012(2) -0.0022(19) 0.004(2) -0.0013(19)
C2B 0.010(3) 0.012(2) 0.012(2) 0.0017(18) 0.005(2) 0.0032(19)
C3B 0.015(4) 0.009(4) 0.010(3) 0.000 -0.003(3) 0.000
C6B 0.019(4) 0.017(4) 0.003(3) 0.000 0.004(3) 0.000
C7B 0.016(2) 0.014(3) 0.008(2) 0.0000(18) 0.0040(18) -0.003(2)
C8B 0.015(3) 0.017(4) 0.012(3) 0.000 0.006(3) 0.000
O1B 0.0124(18) 0.0097(19) 0.0218(18) -0.0045(15) 0.0049(15) -0.0025(14)
O2B 0.0144(18) 0.0149(19) 0.028(2) -0.0065(15) 0.0110(16) -0.0035(14)
O3B 0.0113(18) 0.0126(19) 0.028(2) -0.0005(16) 0.0095(16) -0.0004(15)

loop_
_atom_type_symbol
_atom_type_description
_atom_type_scat_dispersion_real
_atom_type_scat_dispersion_imag
_atom_type_scat_source
C C 0.0033 0.0016 'International Tables Vol C Tables 4.2.6.8 and 6.1.1.4'
H H 0.0000 0.0000 'International Tables Vol C Tables 4.2.6.8 and 6.1.1.4'
O O 0.0106 0.0060 'International Tables Vol C Tables 4.2.6.8 and 6.1.1.4'
F F 0.0171 0.0103 'International Tables Vol C Tables 4.2.6.8 and 6.1.1.4'
Co Co 0.3494 0.9721 'International Tables Vol C Tables 4.2.6.8 and 6.1.1.4'

loop_
_geom_angle_atom_site_label_1
_geom_angle_atom_site_label_2
_geom_angle_atom_site_label_3
_geom_angle
_geom_angle_site_symmetry_1
_geom_angle_site_symmetry_3
O6W Co1 O6W 103.7(3) 2 .
O6W Co1 O5 92.38(16) 2 2
O6W Co1 O5 85.40(16) . 2
O6W Co1 O5 85.40(16) 2 .
O6W Co1 O5 92.38(16) . .
O5 Co1 O5 176.4(2) 2 .
O6W Co1 O3B 156.51(17) 2 .
O6W Co1 O3B 98.37(18) . .
O5 Co1 O3B 97.28(15) 2 .
O5 Co1 O3B 85.82(15) . .
O6W Co1 O3B 98.37(18) 2 2
O6W Co1 O3B 156.51(17) . 2
O5 Co1 O3B 85.82(15) 2 2
O5 Co1 O3B 97.28(15) . 2
O3B Co1 O3B 61.3(2) . 2
O6W Co1 C8B 128.14(15) 2 .
O6W Co1 C8B 128.14(15) . .
O5 Co1 C8B 91.80(11) 2 .
O5 Co1 C8B 91.80(11) . .
O3B Co1 C8B 30.64(10) . .
O3B Co1 C8B 30.64(10) 2 .
C2A C1A C6A 120.4(5) . .
C2A C1A C7A 121.6(5) . .
C6A C1A C7A 118.0(5) . .
C1A C2A C3A 119.7(5) . .
C2A C3A C2A 120.0(7) . 2_656
C2A C3A C8A 120.0(3) . .
C2A C3A C8A 120.0(3) 2_656 .
C1A C6A C1A 119.7(6) 2_656 .
O2A C7A O1A 124.1(5) . .
O2A C7A C1A 118.8(4) . .
O1A C7A C1A 117.0(4) . .
O3A C8A O3A 123.2(7) 2_656 .
O3A C8A C3A 118.4(3) 2_656 .
O3A C8A C3A 118.4(3) . .
C7A O1A Co2 128.5(3) . .
O1A Co2 O1B 174.68(16) . .
O1A Co2 O3W 90.09(15) . .
O1B Co2 O3W 87.13(15) . .
O1A Co2 O4W 90.36(14) . .
O1B Co2 O4W 92.69(15) . .
O3W Co2 O4W 176.51(17) . .
O1A Co2 O1W 85.59(15) . .
O1B Co2 O1W 89.87(15) . .
O3W Co2 O1W 90.14(15) . .
O4W Co2 O1W 93.35(15) . .
O1A Co2 O2W 94.35(15) . .
O1B Co2 O2W 90.06(15) . .
O3W Co2 O2W 87.37(15) . .
O4W Co2 O2W 89.14(15) . .
O1W Co2 O2W 177.51(16) . .
C2B C1B C6B 119.4(5) . .
C2B C1B C7B 119.4(5) . .
C6B C1B C7B 121.1(5) . .
C1B C2B C3B 120.8(5) . .
C2B C3B C2B 119.4(7) . 2
C2B C3B C8B 120.3(3) . .
C2B C3B C8B 120.3(3) 2 .
C1B C6B C1B 120.0(7) 2 .
O1B C7B O2B 125.1(5) . .
O1B C7B C1B 117.4(4) . .
O2B C7B C1B 117.5(5) . .
O3B C8B O3B 117.7(6) 2 .
O3B C8B C3B 121.2(3) 2 .
O3B C8B C3B 121.2(3) . .
O3B C8B Co1 58.8(3) 2 .
O3B C8B Co1 58.8(3) . .
C3B C8B Co1 180.0 . .
C7B O1B Co2 129.1(3) . .
C8B O3B Co1 90.5(3) . .

loop_
_geom_bond_atom_site_label_1
_geom_bond_atom_site_label_2
_geom_bond_distance
_geom_bond_site_symmetry_2
Co1 O6W 2.008(4) 2
Co1 O6W 2.008(4) .
Co1 O5 2.124(4) 2
Co1 O5 2.124(4) .
Co1 O3B 2.148(4) .
Co1 O3B 2.148(4) 2
Co1 C8B 2.510(7) .
O1W Co2 2.121(4) .
O2W Co2 2.131(4) .
O3W Co2 2.088(4) .
O4W Co2 2.106(4) .
C1A C2A 1.382(8) .
C1A C6A 1.390(6) .
C1A C7A 1.510(7) .
C2A C3A 1.396(6) .
C3A C2A 1.396(6) 2_656
C3A C8A 1.502(10) .
C6A C1A 1.390(6) 2_656
C7A O2A 1.257(6) .
C7A O1A 1.261(6) .
C8A O3A 1.261(5) 2_656
C8A O3A 1.261(5) .
O1A Co2 2.057(3) .
Co2 O1B 2.058(4) .
C1B C2B 1.389(7) .
C1B C6B 1.404(6) .
C1B C7B 1.511(7) .
C2B C3B 1.392(6) .
C3B C2B 1.392(6) 2
C3B C8B 1.461(10) .
C6B C1B 1.404(6) 2
C7B O1B 1.247(7) .
C7B O2B 1.263(6) .
C8B O3B 1.279(5) 2
C8B O3B 1.279(5) .
